data_1535310
loop_
_publ_author_name
'Mialane, P.'
'Dolbecq, A.'
'Secheresse, F.'
'Lisnard, L.'
'Marrot, J.'
'Mallard, A.'

_publ_section_title
;
 [eta-P Mo12 O36 ( OH)4 {La (H2 O)4}4]5+: The First eta-P Mo12 O40 Keggin
 Ion and Its Association with the Two-Electron-Reduced alpha-P Mo12 O40
 Isomer
;
_journal_name_full 'Angew. Chem. Int. ed.'
_journal_page_first 2398
_journal_page_last 2401
_journal_volume 41
_journal_year 2002
_chemical_formula_sum 'Cl3 K3 La4 Mo24 O107 P2'
_chemical_name_systematic
;
K3 (P Mo12 O36 (O H)4 (La (H2 O)4.25 Cl0.75)4) (P Mo12 O40) (H2 O)28
;
_space_group_IT_number 81
_symmetry_space_group_name_Hall 'P -4'
_symmetry_space_group_name_H-M 'P -4'
_cell_angle_alpha 90
_cell_angle_beta 90
_cell_angle_gamma 90
_cell_formula_units_Z 2
_cell_length_a 20.2354
_cell_length_b 20.2354
_cell_length_c 12.3785
_cell_volume 5068.642
_citation_journal_id_ASTM ACIEF5
_cod_data_source_file Mialane_ACIEF5_2002_562.cif
_cod_data_source_block Cl3K3La4Mo24O107P2
_cod_database_code 1535310

loop_
_symmetry_equiv_pos_as_xyz
x,y,z
y,-x,-z
-x,-y,z
-y,x,-z

loop_
_atom_site_label
_atom_site_type_symbol
_atom_site_fract_x
_atom_site_fract_y
_atom_site_fract_z
_atom_site_occupancy
_atom_site_U_iso_or_equiv
O47 O-2 0.593 0.698 0.304 0.5 0.0
O46 O-2 1.127 0.217 0.378 1 0.0
O57 O-2 1.354 0.276 0.217 0.5 0.0
Mo4 Mo+5 1.0769 0.4013 0.3734 1 0.0
O9 O-2 1.0321 0.7548 0.566 1 0.0
O30 O-2 0.4997 0.2441 0.095 1 0.0
O45 O-2 1 0.5 0.107 1 0.0
O16 O-2 1.2536 0.4624 0.589 1 0.0
O23 O-2 0.5451 0.4303 0.409 1 0.0
O56 O-2 0.7789 0.1344 0.247 0.5 0.0
O25 O-2 1.0679 0.0518 0.412 1 0.0
O7 O-2 1.1507 0.5384 0.4812 1 0.0
O36 O-2 1.1776 0.5416 0.693 1 0.0
O51 O-2 1.299 0.327 0.681 0.5 0.0
O43 O-2 0.8453 0.2365 0.361 1 0.0
Cl1 Cl-1 0.5893 0.646 0.412 0.5 0.0
O48 O-2 0.8536 0.2328 0.105 0.5 0.0
O19 O-2 0.6501 0.4308 -0.0758 1 0.0
La1 La+3 0.65537 0.6027 0.2218 1 0.0
O53 O-2 0.664 0.258 0.24 0.5 0.0
P1 P+5 1 0.5 0.5794 1 0.0
O21 O-2 0.9665 0.0534 0.259 1 0.0
O2 O-2 1.0505 0.0356 0.073 1 0.0
O42 O-2 0.98 0.253 0.272 1 0.0
O6 O-2 0.9867 0.4211 0.3309 1 0.0
O34 O-2 1.1046 0.3498 0.875 1 0.0
O24 O-2 0.6265 0.4271 0.23 1 0.0
Mo10 Mo+5 1.0224 0.6736 0.5818 1 0.0
O29 O-2 0.6068 0.332 0.077 1 0.0
O17 O-2 1.1478 0.0257 0.231 1 0.0
Mo2 Mo+5 1.0795 0.1585 0.0762 1 0.0
Mo5 Mo+5 1.1735 0.4776 0.5826 1 0.0
O18 O-2 0.7354 0.391 0.093 1 0.0
O41 O-2 0.7586 0.5263 0.2516 1 0.0
O3 O-2 0.848 0.3975 0.278 1 0.0
La2 La+3 0.8984 0.15595 0.2225 1 0.0
Mo12 Mo+5 0.5141 0.3245 0.0807 1 0.0
O20 O-2 1.1044 0.2363 0.089 1 0.0
O10 O-2 1.0448 0.3459 0.6661 1 0.0
O22 O-2 1.0683 0.1325 0.227 1 0.0
O33 O-2 1.1164 0.3595 0.281 1 0.0
Mo6 Mo+5 1.0754 0.4024 0.786 1 0.0
O49 O-2 0.821 0.093 0.327 0.5 0.0
O13 O-2 1.0129 0.6029 0.8492 1 0.0
O31 O-2 0.5149 0.3555 0.232 1 0.0
K4 K+1 1.229 0.668 0.553 0.25 0.0
O55 O-2 1.025 0.839 0.417 1 0.0
O44 O-2 0.7429 0.671 0.336 1 0.0
K3 K+1 1.176 0.28 0.572 0.5 0.0
O37 O-2 1.1626 0.0165 -0.082 1 0.0
O40 O-2 1.0343 0.3244 0.4494 1 0.0
O5 O-2 1.1012 0.4838 0.3064 1 0.0
O15 O-2 1.1546 0.4072 0.4603 1 0.0
O26 O-2 1.26 0.0221 0.1 1 0.0
O32 O-2 1.1378 -0.0841 0.084 1 0.0
O58 O-2 1.345 0.441 0.404 0.5 0.0
K2 K+1 1.1554 0.4614 0.08 0.25 0.0
O11 O-2 1.1401 0.6168 0.883 1 0.0
P3 P+5 1 0 0 1 0.0
O12 O-2 1.0847 0.4884 0.82 1 0.0
O4 O-2 1.0873 0.6348 0.479 1 0.0
O59 O-2 1.234 0.17 0.248 1 0.0
Cl2 Cl-1 0.7663 0.1863 0.126 0.5 0.0
Mo7 Mo+5 0.9016 0.4238 0.373 1 0.0
Cl3 Cl-1 0.8769 0.2776 0.1131 0.5 0.0
Mo11 Mo+5 1.1754 0.0129 0.076 1 0.0
O28 O-2 0.5348 0.447 0.071 1 0.0
O27 O-2 0.5529 0.5414 0.255 1 0.0
P2 P+5 0.5 0.5 0 1 0.0
O1 O-2 1.0623 0.4922 0.5075 1 0.0
O50 O-2 0.9935 0.3543 0.081 1 0.0
O39 O-2 1.1635 0.1174 0.062 1 0.0
Mo1 Mo+5 0.6588 0.4202 0.0768 1 0.0
O38 O-2 0.668 0.5168 0.077 1 0.0
O35 O-2 1.009 0.5613 0.6518 1 0.0
Mo3 Mo+5 1.0979 0.5755 0.7875 1 0.0
Mo9 Mo+5 0.5393 0.4412 0.2756 1 0.0
O52 O-2 1.288 0.649 0.381 0.5 0.0
K1 K+1 1.2659 0.2148 0.0783 0.5 0.0
O8 O-2 1.0903 0.6559 0.6866 1 0.0
Mo8 Mo+5 1.0581 0.0402 0.2755 1 0.0
O54 O-2 0.75 0.637 0.09 0.5 0.0
O14 O-2 1.1338 0.4137 0.6682 1 0.0
